data_4135206
loop_
_publ_author_name
'Levin, Mark D.'
'Ovian, John M.'
'Read, Jacquelyne A.'
'Sigman, Matthew S.'
'Jacobsen, Eric N.'

_publ_section_title
;
 Catalytic Enantioselective Synthesis of Difluorinated Alkyl Bromides.
;
_journal_issue 35
_journal_name_full 'Journal of the American Chemical Society'
_journal_page_first 14831
_journal_page_last 14837
_journal_paper_doi 10.1021/jacs.0c07043
_journal_volume 142
_journal_year 2020
_chemical_absolute_configuration ad
_chemical_formula_sum 'C18 H15 Br F2 N4 O2'
_chemical_formula_weight 437.25
_space_group_crystal_system monoclinic
_space_group_IT_number 4
_space_group_name_Hall 'P 2yb'
_space_group_name_H-M_alt 'P 1 21 1'
_atom_sites_solution_hydrogens geom
_audit_creation_method SHELXL-2014/7
_cell_angle_alpha 90
_cell_angle_beta 112.3222(18)
_cell_angle_gamma 90
_cell_formula_units_Z 2
_cell_length_a 12.6771(15)
_cell_length_b 5.6603(7)
_cell_length_c 13.2825(15)
_cell_measurement_reflns_used 3964
_cell_measurement_temperature 100(2)
_cell_measurement_theta_max 27.0
_cell_measurement_theta_min 3.12
_cell_volume 881.68(18)
_computing_cell_refinement 'SAINT 8.37A (Bruker-AXS, 2015)'
_computing_data_reduction 'SAINT 8.37A (Bruker-AXS, 2015)'
_computing_molecular_graphics 'Bruker SHELXTL (Sheldrick, 2015)'
_computing_publication_material 'Bruker SHELXTL (Sheldrick, 2015)'
_computing_structure_refinement 'SHELXL-2014 (Sheldrick, 2015)'
_computing_structure_solution 'SHELXT-2014 (Sheldrick, 2015)'
_diffrn_ambient_temperature 100(2)
_diffrn_measured_fraction_theta_full 0.995
_diffrn_measured_fraction_theta_max 0.992
_diffrn_measurement_device_type
;
Bruker D8 goniometer with CCD area detector  
;
_diffrn_measurement_method 'omega and phi scans'
_diffrn_radiation_monochromator graphite
_diffrn_radiation_source 'I\mS microfocus tube'
_diffrn_radiation_type MoK\a
_diffrn_radiation_wavelength 0.71073
_diffrn_reflns_av_R_equivalents 0.0299
_diffrn_reflns_av_unetI/netI 0.0652
_diffrn_reflns_Laue_measured_fraction_full 0.995
_diffrn_reflns_Laue_measured_fraction_max 0.992
_diffrn_reflns_limit_h_max 16
_diffrn_reflns_limit_h_min -13
_diffrn_reflns_limit_k_max 7
_diffrn_reflns_limit_k_min -7
_diffrn_reflns_limit_l_max 16
_diffrn_reflns_limit_l_min -16
_diffrn_reflns_number 5582
_diffrn_reflns_point_group_measured_fraction_full 0.956
_diffrn_reflns_point_group_measured_fraction_max 0.935
_diffrn_reflns_theta_full 25.242
_diffrn_reflns_theta_max 27.108
_diffrn_reflns_theta_min 1.657
_exptl_absorpt_coefficient_mu 2.373
_exptl_absorpt_correction_T_max 0.7455
_exptl_absorpt_correction_T_min 0.5647
_exptl_absorpt_process_details sadabs
_exptl_crystal_colour colorless
_exptl_crystal_density_diffrn 1.647
_exptl_crystal_description block
_exptl_crystal_F_000 440
_exptl_crystal_size_max 0.100
_exptl_crystal_size_mid 0.040
_exptl_crystal_size_min 0.020
_refine_diff_density_max 1.127
_refine_diff_density_min -0.381
_refine_diff_density_rms 0.100
_refine_ls_abs_structure_details
;
 Flack x determined using 1028 quotients [(I+)-(I-)]/[(I+)+(I-)]
 (Parsons, Flack and Wagner, Acta Cryst. B69 (2013) 249-259).
;
_refine_ls_abs_structure_Flack -0.004(13)
_refine_ls_extinction_method none
_refine_ls_goodness_of_fit_ref 1.026
_refine_ls_hydrogen_treatment constr
_refine_ls_matrix_type full
_refine_ls_number_parameters 245
_refine_ls_number_reflns 3654
_refine_ls_number_restraints 1
_refine_ls_restrained_S_all 1.026
_refine_ls_R_factor_all 0.0683
_refine_ls_R_factor_gt 0.0505
_refine_ls_shift/su_max 0.001
_refine_ls_shift/su_mean 0.000
_refine_ls_structure_factor_coef Fsqd
_refine_ls_weighting_details 'w=1/[\s^2^(Fo^2^)+(0.0656P)^2^+0.0622P] where P=(Fo^2^+2Fc^2^)/3'
_refine_ls_weighting_scheme calc
_refine_ls_wR_factor_gt 0.1106
_refine_ls_wR_factor_ref 0.1193
_reflns_Friedel_coverage 0.708
_reflns_Friedel_fraction_full 0.907
_reflns_Friedel_fraction_max 0.864
_reflns_number_gt 2999
_reflns_number_total 3654
_reflns_threshold_expression 'I > 2\s(I)'
_cod_data_source_file ja0c07043_si_003.cif
_cod_data_source_block MLII-99-2
_cod_depositor_comments 'Adding full bibliography for 4135206.cif.'
_cod_original_sg_symbol_H-M 'P 21'
_cod_database_code 4135206
_shelx_shelxl_version_number 2014/7
_shelx_space_group_comment
;
The symmetry employed for this shelxl refinement is uniquely defined
by the following loop, which should always be used as a source of
symmetry information in preference to the above space-group names.
They are only intended as comments.
;
_shelx_estimated_absorpt_t_min 0.797
_shelx_estimated_absorpt_t_max 0.954

loop_
_space_group_symop_operation_xyz
'x, y, z'
'-x, y+1/2, -z'

loop_
_atom_site_label
_atom_site_type_symbol
_atom_site_fract_x
_atom_site_fract_y
_atom_site_fract_z
_atom_site_U_iso_or_equiv
_atom_site_adp_type
_atom_site_occupancy
_atom_site_site_symmetry_order
_atom_site_calc_flag
_atom_site_refinement_flags_posn
_atom_site_refinement_flags_adp
_atom_site_refinement_flags_occupancy
_atom_site_disorder_assembly
_atom_site_disorder_group
Br1 Br 0.02969(6) 0.67683(14) 0.81272(5) 0.0293(2) Uani 1 1 d . . . . .
F1 F 0.5043(3) 0.1961(11) 0.3682(3) 0.0326(10) Uani 1 1 d . . . . .
F2 F 0.4960(4) 0.5667(8) 0.4084(3) 0.0327(11) Uani 1 1 d . . . . .
O1 O 0.7017(5) 0.5123(10) -0.0264(5) 0.0324(13) Uani 1 1 d . . . . .
O2 O 0.7271(5) 0.8668(10) 0.0409(5) 0.0381(15) Uani 1 1 d . . . . .
N1 N 0.2181(4) 0.1459(12) 0.4368(4) 0.0188(13) Uani 1 1 d . . . . .
N2 N 0.2633(5) 0.1363(10) 0.3622(4) 0.0184(14) Uani 1 1 d . . . . .
N3 N 0.2861(5) 0.3619(10) 0.3428(5) 0.0178(12) Uani 1 1 d . . . . .
N4 N 0.6953(4) 0.6660(17) 0.0389(4) 0.0238(12) Uani 1 1 d . . . . .
C1 C 0.5329(6) 0.3180(12) 0.1716(6) 0.0199(15) Uani 1 1 d . . . . .
H1 H 0.4966 0.1690 0.1657 0.024 Uiso 1 1 calc R U . . .
C2 C 0.5878(6) 0.3759(13) 0.1009(5) 0.0201(15) Uani 1 1 d . . . . .
H2 H 0.5886 0.2695 0.0459 0.024 Uiso 1 1 calc R U . . .
C3 C 0.6404(6) 0.5933(12) 0.1144(6) 0.0195(14) Uani 1 1 d . . . . .
C4 C 0.6439(6) 0.7516(13) 0.1948(6) 0.0233(16) Uani 1 1 d . . . . .
H4 H 0.6836 0.8971 0.2027 0.028 Uiso 1 1 calc R U . . .
C5 C 0.5888(5) 0.6952(18) 0.2634(5) 0.0195(13) Uani 1 1 d . . . . .
H5 H 0.5895 0.8019 0.3188 0.023 Uiso 1 1 calc R U . . .
C6 C 0.5318(6) 0.4779(13) 0.2501(6) 0.0195(15) Uani 1 1 d . . . . .
C7 C 0.4673(6) 0.4125(13) 0.3224(6) 0.0235(16) Uani 1 1 d . . . . .
C8 C 0.3387(6) 0.4091(13) 0.2631(6) 0.0210(15) Uani 1 1 d . . . . .
H8 H 0.3190 0.2750 0.2101 0.025 Uiso 1 1 calc R U . . .
C9 C 0.2909(6) 0.6357(13) 0.1994(6) 0.0226(18) Uani 1 1 d . . . . .
H9A H 0.3099 0.7702 0.2509 0.027 Uiso 1 1 calc R U . . .
H9B H 0.3289 0.6634 0.1477 0.027 Uiso 1 1 calc R U . . .
C10 C 0.1640(6) 0.6308(15) 0.1371(6) 0.030(2) Uani 1 1 d . . . . .
H10A H 0.1406 0.7730 0.0920 0.045 Uiso 1 1 calc R U . . .
H10B H 0.1251 0.6259 0.1883 0.045 Uiso 1 1 calc R U . . .
H10C H 0.1435 0.4904 0.0905 0.045 Uiso 1 1 calc R U . . .
C11 C 0.2576(5) 0.5164(11) 0.4054(5) 0.0164(14) Uani 1 1 d . . . . .
H11 H 0.2662 0.6833 0.4081 0.020 Uiso 1 1 calc R U . . .
C12 C 0.2130(5) 0.3761(12) 0.4649(5) 0.0147(13) Uani 1 1 d . . . . .
C13 C 0.1668(6) 0.4482(12) 0.5467(5) 0.0171(14) Uani 1 1 d . . . . .
C14 C 0.1934(5) 0.6682(17) 0.5970(5) 0.0189(12) Uani 1 1 d . . . . .
H14 H 0.2403 0.7742 0.5771 0.023 Uiso 1 1 calc R U . . .
C15 C 0.1524(6) 0.7343(11) 0.6757(5) 0.0193(16) Uani 1 1 d . . . . .
H15 H 0.1715 0.8838 0.7103 0.023 Uiso 1 1 calc R U . . .
C16 C 0.0837(6) 0.5806(12) 0.7031(6) 0.0202(15) Uani 1 1 d . . . . .
C17 C 0.0542(6) 0.3644(12) 0.6539(6) 0.0205(15) Uani 1 1 d . . . . .
H17 H 0.0062 0.2612 0.6736 0.025 Uiso 1 1 calc R U . . .
C18 C 0.0953(5) 0.2977(12) 0.5750(5) 0.0164(14) Uani 1 1 d . . . . .
H18 H 0.0746 0.1487 0.5401 0.020 Uiso 1 1 calc R U . . .

loop_
_atom_site_aniso_label
_atom_site_aniso_U_11
_atom_site_aniso_U_22
_atom_site_aniso_U_33
_atom_site_aniso_U_23
_atom_site_aniso_U_13
_atom_site_aniso_U_12
Br1 0.0319(4) 0.0363(4) 0.0261(3) -0.0042(4) 0.0183(3) 0.0056(5)
F1 0.035(2) 0.033(2) 0.037(2) 0.017(3) 0.0231(18) 0.013(3)
F2 0.032(2) 0.050(3) 0.021(2) -0.009(2) 0.0157(19) -0.007(2)
O1 0.041(3) 0.035(3) 0.031(3) -0.002(3) 0.025(3) 0.004(3)
O2 0.052(4) 0.030(3) 0.041(4) 0.000(3) 0.028(3) -0.016(3)
N1 0.023(3) 0.018(4) 0.020(2) -0.001(3) 0.013(2) 0.005(3)
N2 0.023(3) 0.016(4) 0.021(3) 0.002(2) 0.015(2) -0.003(2)
N3 0.025(3) 0.014(3) 0.022(3) 0.001(2) 0.016(3) -0.001(2)
N4 0.020(3) 0.032(3) 0.022(3) 0.002(4) 0.010(2) 0.002(4)
C1 0.016(4) 0.018(4) 0.027(4) 0.002(3) 0.009(3) -0.004(3)
C2 0.024(4) 0.021(4) 0.018(3) -0.004(3) 0.010(3) 0.006(3)
C3 0.015(3) 0.025(3) 0.022(3) 0.004(3) 0.010(3) 0.003(3)
C4 0.017(3) 0.024(4) 0.025(4) -0.002(3) 0.003(3) -0.002(3)
C5 0.020(3) 0.017(3) 0.022(3) -0.002(4) 0.008(2) 0.000(4)
C6 0.014(3) 0.024(4) 0.020(3) 0.004(3) 0.006(3) 0.004(3)
C7 0.029(4) 0.025(4) 0.021(4) 0.002(3) 0.014(3) 0.005(3)
C8 0.028(4) 0.022(4) 0.023(3) -0.001(3) 0.020(3) 0.002(3)
C9 0.030(4) 0.023(5) 0.028(3) 0.005(3) 0.025(3) 0.005(3)
C10 0.026(4) 0.038(6) 0.032(4) 0.009(4) 0.016(3) 0.004(3)
C11 0.018(3) 0.016(3) 0.018(3) 0.001(3) 0.010(3) 0.002(3)
C12 0.014(3) 0.014(3) 0.017(3) -0.002(3) 0.006(3) -0.002(3)
C13 0.017(3) 0.017(3) 0.017(3) 0.003(3) 0.007(3) 0.004(3)
C14 0.020(3) 0.015(3) 0.023(3) 0.004(4) 0.009(2) 0.001(4)
C15 0.022(4) 0.011(4) 0.022(3) 0.000(2) 0.005(3) 0.003(2)
C16 0.019(4) 0.019(3) 0.022(3) 0.002(3) 0.008(3) 0.010(3)
C17 0.015(3) 0.022(4) 0.027(4) 0.007(3) 0.011(3) 0.002(3)
C18 0.014(3) 0.014(3) 0.022(3) -0.001(3) 0.007(3) 0.001(3)

loop_
_atom_type_symbol
_atom_type_description
_atom_type_scat_dispersion_real
_atom_type_scat_dispersion_imag
_atom_type_scat_source
C C 0.0033 0.0016 'International Tables Vol C Tables 4.2.6.8 and 6.1.1.4'
H H 0.0000 0.0000 'International Tables Vol C Tables 4.2.6.8 and 6.1.1.4'
Br Br -0.2901 2.4595 'International Tables Vol C Tables 4.2.6.8 and 6.1.1.4'
F F 0.0171 0.0103 'International Tables Vol C Tables 4.2.6.8 and 6.1.1.4'
N N 0.0061 0.0033 'International Tables Vol C Tables 4.2.6.8 and 6.1.1.4'
O O 0.0106 0.0060 'International Tables Vol C Tables 4.2.6.8 and 6.1.1.4'

loop_
_geom_angle_atom_site_label_1
_geom_angle_atom_site_label_2
_geom_angle_atom_site_label_3
_geom_angle
_geom_angle_site_symmetry_1
_geom_angle_site_symmetry_3
_geom_angle_publ_flag
N2 N1 C12 108.9(6) . . ?
N1 N2 N3 106.8(6) . . ?
C11 N3 N2 111.6(5) . . ?
C11 N3 C8 128.7(6) . . ?
N2 N3 C8 119.6(5) . . ?
O2 N4 O1 124.2(6) . . ?
O2 N4 C3 119.2(7) . . ?
O1 N4 C3 116.6(8) . . ?
C6 C1 C2 120.0(6) . . ?
C6 C1 H1 120.0 . . ?
C2 C1 H1 120.0 . . ?
C3 C2 C1 117.4(6) . . ?
C3 C2 H2 121.3 . . ?
C1 C2 H2 121.3 . . ?
C2 C3 C4 123.5(7) . . ?
C2 C3 N4 119.2(7) . . ?
C4 C3 N4 117.3(6) . . ?
C5 C4 C3 119.0(7) . . ?
C5 C4 H4 120.5 . . ?
C3 C4 H4 120.5 . . ?
C4 C5 C6 119.1(7) . . ?
C4 C5 H5 120.5 . . ?
C6 C5 H5 120.5 . . ?
C1 C6 C5 121.0(6) . . ?
C1 C6 C7 118.5(6) . . ?
C5 C6 C7 120.5(6) . . ?
F1 C7 F2 105.1(5) . . ?
F1 C7 C8 109.8(6) . . ?
F2 C7 C8 109.4(5) . . ?
F1 C7 C6 108.8(5) . . ?
F2 C7 C6 109.5(6) . . ?
C8 C7 C6 113.8(6) . . ?
N3 C8 C7 108.6(6) . . ?
N3 C8 C9 110.9(5) . . ?
C7 C8 C9 113.5(6) . . ?
N3 C8 H8 107.9 . . ?
C7 C8 H8 107.9 . . ?
C9 C8 H8 107.9 . . ?
C10 C9 C8 113.9(6) . . ?
C10 C9 H9A 108.8 . . ?
C8 C9 H9A 108.8 . . ?
C10 C9 H9B 108.8 . . ?
C8 C9 H9B 108.8 . . ?
H9A C9 H9B 107.7 . . ?
C9 C10 H10A 109.5 . . ?
C9 C10 H10B 109.5 . . ?
H10A C10 H10B 109.5 . . ?
C9 C10 H10C 109.5 . . ?
H10A C10 H10C 109.5 . . ?
H10B C10 H10C 109.5 . . ?
N3 C11 C12 104.1(6) . . ?
N3 C11 H11 127.9 . . ?
C12 C11 H11 127.9 . . ?
N1 C12 C11 108.6(6) . . ?
N1 C12 C13 122.7(6) . . ?
C11 C12 C13 128.7(6) . . ?
C14 C13 C18 118.7(6) . . ?
C14 C13 C12 120.7(6) . . ?
C18 C13 C12 120.7(6) . . ?
C15 C14 C13 120.8(7) . . ?
C15 C14 H14 119.6 . . ?
C13 C14 H14 119.6 . . ?
C16 C15 C14 119.1(7) . . ?
C16 C15 H15 120.4 . . ?
C14 C15 H15 120.4 . . ?
C17 C16 C15 121.6(6) . . ?
C17 C16 Br1 120.5(6) . . ?
C15 C16 Br1 118.0(5) . . ?
C16 C17 C18 119.4(7) . . ?
C16 C17 H17 120.3 . . ?
C18 C17 H17 120.3 . . ?
C17 C18 C13 120.4(6) . . ?
C17 C18 H18 119.8 . . ?
C13 C18 H18 119.8 . . ?

loop_
_geom_bond_atom_site_label_1
_geom_bond_atom_site_label_2
_geom_bond_distance
_geom_bond_site_symmetry_2
_geom_bond_publ_flag
Br1 C16 1.908(7) . ?
F1 C7 1.369(9) . ?
F2 C7 1.373(8) . ?
O1 N4 1.253(9) . ?
O2 N4 1.203(10) . ?
N1 N2 1.320(7) . ?
N1 C12 1.364(9) . ?
N2 N3 1.355(8) . ?
N3 C11 1.347(8) . ?
N3 C8 1.475(8) . ?
N4 C3 1.480(8) . ?
C1 C6 1.384(10) . ?
C1 C2 1.403(9) . ?
C1 H1 0.9500 . ?
C2 C3 1.379(10) . ?
C2 H2 0.9500 . ?
C3 C4 1.381(9) . ?
C4 C5 1.379(9) . ?
C4 H4 0.9500 . ?
C5 C6 1.403(12) . ?
C5 H5 0.9500 . ?
C6 C7 1.524(10) . ?
C7 C8 1.518(10) . ?
C8 C9 1.529(10) . ?
C8 H8 1.0000 . ?
C9 C10 1.505(10) . ?
C9 H9A 0.9900 . ?
C9 H9B 0.9900 . ?
C10 H10A 0.9800 . ?
C10 H10B 0.9800 . ?
C10 H10C 0.9800 . ?
C11 C12 1.384(9) . ?
C11 H11 0.9500 . ?
C12 C13 1.473(9) . ?
C13 C14 1.393(12) . ?
C13 C18 1.396(9) . ?
C14 C15 1.384(9) . ?
C14 H14 0.9500 . ?
C15 C16 1.374(10) . ?
C15 H15 0.9500 . ?
C16 C17 1.371(10) . ?
C17 C18 1.387(9) . ?
C17 H17 0.9500 . ?
C18 H18 0.9500 . ?

loop_
_geom_torsion_atom_site_label_1
_geom_torsion_atom_site_label_2
_geom_torsion_atom_site_label_3
_geom_torsion_atom_site_label_4
_geom_torsion
_geom_torsion_site_symmetry_1
_geom_torsion_site_symmetry_2
_geom_torsion_site_symmetry_3
_geom_torsion_site_symmetry_4
_geom_torsion_publ_flag
C12 N1 N2 N3 -0.3(7) . . . . ?
N1 N2 N3 C11 0.9(7) . . . . ?
N1 N2 N3 C8 179.4(5) . . . . ?
C6 C1 C2 C3 0.9(10) . . . . ?
C1 C2 C3 C4 1.6(10) . . . . ?
C1 C2 C3 N4 -177.5(6) . . . . ?
O2 N4 C3 C2 169.8(7) . . . . ?
O1 N4 C3 C2 -7.8(9) . . . . ?
O2 N4 C3 C4 -9.4(9) . . . . ?
O1 N4 C3 C4 172.9(6) . . . . ?
C2 C3 C4 C5 -2.4(10) . . . . ?
N4 C3 C4 C5 176.8(6) . . . . ?
C3 C4 C5 C6 0.6(10) . . . . ?
C2 C1 C6 C5 -2.6(10) . . . . ?
C2 C1 C6 C7 177.6(6) . . . . ?
C4 C5 C6 C1 1.9(10) . . . . ?
C4 C5 C6 C7 -178.3(6) . . . . ?
C1 C6 C7 F1 52.7(8) . . . . ?
C5 C6 C7 F1 -127.0(7) . . . . ?
C1 C6 C7 F2 167.2(6) . . . . ?
C5 C6 C7 F2 -12.6(9) . . . . ?
C1 C6 C7 C8 -70.0(8) . . . . ?
C5 C6 C7 C8 110.2(7) . . . . ?
C11 N3 C8 C7 86.8(8) . . . . ?
N2 N3 C8 C7 -91.4(7) . . . . ?
C11 N3 C8 C9 -38.6(10) . . . . ?
N2 N3 C8 C9 143.3(6) . . . . ?
F1 C7 C8 N3 62.1(7) . . . . ?
F2 C7 C8 N3 -52.8(7) . . . . ?
C6 C7 C8 N3 -175.7(6) . . . . ?
F1 C7 C8 C9 -174.1(5) . . . . ?
F2 C7 C8 C9 71.0(7) . . . . ?
C6 C7 C8 C9 -51.9(8) . . . . ?
N3 C8 C9 C10 -59.4(8) . . . . ?
C7 C8 C9 C10 177.9(6) . . . . ?
N2 N3 C11 C12 -1.1(7) . . . . ?
C8 N3 C11 C12 -179.4(6) . . . . ?
N2 N1 C12 C11 -0.3(7) . . . . ?
N2 N1 C12 C13 -179.9(6) . . . . ?
N3 C11 C12 N1 0.9(7) . . . . ?
N3 C11 C12 C13 -179.6(6) . . . . ?
N1 C12 C13 C14 160.4(6) . . . . ?
C11 C12 C13 C14 -19.1(10) . . . . ?
N1 C12 C13 C18 -19.8(10) . . . . ?
C11 C12 C13 C18 160.7(7) . . . . ?
C18 C13 C14 C15 1.7(9) . . . . ?
C12 C13 C14 C15 -178.5(6) . . . . ?
C13 C14 C15 C16 -0.7(10) . . . . ?
C14 C15 C16 C17 -0.4(10) . . . . ?
C14 C15 C16 Br1 179.5(5) . . . . ?
C15 C16 C17 C18 0.5(10) . . . . ?
Br1 C16 C17 C18 -179.5(5) . . . . ?
C16 C17 C18 C13 0.6(10) . . . . ?
C14 C13 C18 C17 -1.7(9) . . . . ?
C12 C13 C18 C17 178.5(6) . . . . ?
